data_1506004
loop_
_publ_author_name
'Cissell, Julie A.'
'Vaid, Thomas P.'
'Yap, Glenn P. A.'

_publ_section_title
;
 The doubly oxidized, antiaromatic tetraphenylporphyrin complex
 [Li(TPP)][BF4].
;
_journal_issue 11
_journal_name_full 'Organic letters'
_journal_page_first 2401
_journal_page_last 2404
_journal_paper_doi 10.1021/ol060772l
_journal_volume 8
_journal_year 2006
_chemical_formula_sum 'C45 H30 B Cl2 F4 Li N4'
_chemical_formula_weight 791.38
_chemical_name_systematic
; 
 ? 
;
_space_group_IT_number 2
_symmetry_cell_setting triclinic
_symmetry_space_group_name_Hall '-P 1'
_symmetry_space_group_name_H-M 'P -1'
_atom_sites_solution_hydrogens geom
_atom_sites_solution_primary direct
_atom_sites_solution_secondary difmap
_audit_creation_method SHELXL-97
_cell_angle_alpha 79.995(14)
_cell_angle_beta 85.859(19)
_cell_angle_gamma 69.207(17)
_cell_formula_units_Z 2
_cell_length_a 11.270(3)
_cell_length_b 12.232(2)
_cell_length_c 14.711(4)
_cell_measurement_reflns_used 985
_cell_measurement_temperature 120(2)
_cell_measurement_theta_max 20.73
_cell_measurement_theta_min 2.12
_cell_volume 1866.9(8)
_computing_cell_refinement 'SHELXTL, Sheldrick (2001)'
_computing_data_collection 'SMART, Bruker (2002)'
_computing_data_reduction 'SHELXTL, Sheldrick (2001)'
_computing_molecular_graphics 'SHELXTL, Sheldrick (2001)'
_computing_publication_material 'SHELXTL, Sheldrick (2001)'
_computing_structure_refinement 'SHELXL-97 (Sheldrick, 1997)'
_computing_structure_solution 'SHELXS-97 (Sheldrick, 1990)'
_diffrn_ambient_temperature 120(2)
_diffrn_detector_area_resol_mean 836.6
_diffrn_measured_fraction_theta_full 0.995
_diffrn_measured_fraction_theta_max 0.905
_diffrn_measurement_device_type 'Bruker AXS APEX diffractometer'
_diffrn_measurement_method \w
_diffrn_radiation_monochromator graphite
_diffrn_radiation_source 'fine-focus sealed tube'
_diffrn_radiation_type MoK\a
_diffrn_radiation_wavelength 0.71073
_diffrn_reflns_av_R_equivalents 0.0266
_diffrn_reflns_av_sigmaI/netI 0.0390
_diffrn_reflns_limit_h_max 14
_diffrn_reflns_limit_h_min -14
_diffrn_reflns_limit_k_max 15
_diffrn_reflns_limit_k_min -16
_diffrn_reflns_limit_l_max 19
_diffrn_reflns_limit_l_min -19
_diffrn_reflns_number 19092
_diffrn_reflns_theta_full 25.00
_diffrn_reflns_theta_max 28.29
_diffrn_reflns_theta_min 1.80
_diffrn_standards_decay_% <1
_exptl_absorpt_coefficient_mu 0.234
_exptl_absorpt_correction_T_max 0.9815
_exptl_absorpt_correction_T_min 0.9591
_exptl_absorpt_correction_type multi-scan
_exptl_absorpt_process_details 'SADABS, Sheldrick (2003)'
_exptl_crystal_colour red
_exptl_crystal_density_diffrn 1.408
_exptl_crystal_density_method 'not measured'
_exptl_crystal_description block
_exptl_crystal_F_000 812
_exptl_crystal_size_max 0.18
_exptl_crystal_size_mid 0.15
_exptl_crystal_size_min 0.08
_refine_diff_density_max 0.330
_refine_diff_density_min -0.407
_refine_diff_density_rms 0.056
_refine_ls_extinction_method none
_refine_ls_goodness_of_fit_ref 1.015
_refine_ls_hydrogen_treatment constr
_refine_ls_matrix_type full
_refine_ls_number_parameters 514
_refine_ls_number_reflns 8386
_refine_ls_number_restraints 0
_refine_ls_restrained_S_all 1.015
_refine_ls_R_factor_all 0.0571
_refine_ls_R_factor_gt 0.0451
_refine_ls_shift/su_max 0.001
_refine_ls_shift/su_mean 0.000
_refine_ls_structure_factor_coef Fsqd
_refine_ls_weighting_details 'calc w=1/[\s^2^(Fo^2^)+(0.0273P)^2^+2.0175P] where P=(Fo^2^+2Fc^2^)/3'
_refine_ls_weighting_scheme calc
_refine_ls_wR_factor_gt 0.0973
_refine_ls_wR_factor_ref 0.1075
_reflns_number_gt 7124
_reflns_number_total 8386
_reflns_threshold_expression >2sigma(I)
_cod_data_source_file ol060772lsi20060330_075205.cif
_cod_data_source_block tomv001
_cod_depositor_comments
;
The following automatic conversions were performed:

'_symmetry_cell_setting' value 'Triclinic' changed to 'triclinic'
according to /home/saulius/struct/CIF-dictionaries/cif_core.dic
dictionary named 'cif_core.dic' version 2.4.1 from 2010-06-29.

Automatic conversion script
Id: cif_fix_values 1715 2011-07-08 13:25:40Z adriana 
;
_cod_original_cell_volume 1867.1(7)
_cod_original_sg_symbol_H-M P-1
_cod_database_code 1506004

loop_
_symmetry_equiv_pos_as_xyz
'x, y, z'
'-x, -y, -z'

loop_
_atom_site_label
_atom_site_type_symbol
_atom_site_fract_x
_atom_site_fract_y
_atom_site_fract_z
_atom_site_U_iso_or_equiv
_atom_site_adp_type
_atom_site_occupancy
_atom_site_symmetry_multiplicity
_atom_site_calc_flag
_atom_site_refinement_flags
Li Li 0.6866(3) 0.8264(3) 0.7001(2) 0.0220(6) Uani 1 1 d .
N1 N 0.55230(14) 0.77189(14) 0.65049(10) 0.0193(3) Uani 1 1 d .
N2 N 0.61099(14) 0.79558(14) 0.82936(10) 0.0187(3) Uani 1 1 d .
N3 N 0.74128(14) 0.95577(14) 0.74675(10) 0.0190(3) Uani 1 1 d .
N4 N 0.70488(14) 0.91055(14) 0.56607(10) 0.0186(3) Uani 1 1 d .
B1 B 0.8765(2) 0.5808(2) 0.74837(17) 0.0276(5) Uani 1 1 d .
F1 F 0.84919(11) 0.70321(10) 0.71688(8) 0.0282(3) Uani 1 1 d .
F2 F 0.77635(12) 0.55003(11) 0.72676(10) 0.0380(3) Uani 1 1 d .
F3 F 0.98681(13) 0.51841(12) 0.70591(10) 0.0458(4) Uani 1 1 d .
F4 F 0.89092(13) 0.55969(12) 0.84370(9) 0.0393(3) Uani 1 1 d .
C1 C 0.56516(17) 0.74231(17) 0.56125(13) 0.0201(4) Uani 1 1 d .
C2 C 0.50598(19) 0.65413(18) 0.55891(14) 0.0252(4) Uani 1 1 d .
H2A H 0.5012 0.6190 0.5072 0.030 Uiso 1 1 calc R
C3 C 0.45973(19) 0.63241(19) 0.64402(14) 0.0259(4) Uani 1 1 d .
H3A H 0.4162 0.5787 0.6647 0.031 Uiso 1 1 calc R
C4 C 0.48986(17) 0.70838(17) 0.69880(13) 0.0205(4) Uani 1 1 d .
C5 C 0.45267(17) 0.71318(16) 0.79629(13) 0.0190(4) Uani 1 1 d .
C6 C 0.23045(18) 0.71401(18) 0.79001(13) 0.0233(4) Uani 1 1 d .
H6A H 0.2153 0.7756 0.7384 0.028 Uiso 1 1 calc R
C7 C 0.13419(19) 0.67186(19) 0.82354(14) 0.0258(4) Uani 1 1 d .
H7A H 0.0532 0.7052 0.7954 0.031 Uiso 1 1 calc R
C8 C 0.15594(19) 0.58104(18) 0.89825(14) 0.0260(4) Uani 1 1 d .
H8A H 0.0899 0.5521 0.9212 0.031 Uiso 1 1 calc R
C9 C 0.27398(19) 0.53249(18) 0.93944(14) 0.0249(4) Uani 1 1 d .
H9A H 0.2891 0.4700 0.9904 0.030 Uiso 1 1 calc R
C10 C 0.37027(18) 0.57532(17) 0.90604(13) 0.0219(4) Uani 1 1 d .
H10A H 0.4510 0.5418 0.9345 0.026 Uiso 1 1 calc R
C11 C 0.34988(17) 0.66670(17) 0.83142(12) 0.0197(4) Uani 1 1 d .
C12 C 0.50884(17) 0.75541(17) 0.85453(13) 0.0198(4) Uani 1 1 d .
C13 C 0.47373(18) 0.76680(17) 0.95095(13) 0.0213(4) Uani 1 1 d .
H13A H 0.4072 0.7472 0.9850 0.026 Uiso 1 1 calc R
C14 C 0.55431(18) 0.81057(17) 0.98195(13) 0.0219(4) Uani 1 1 d .
H14A H 0.5564 0.8274 1.0424 0.026 Uiso 1 1 calc R
C15 C 0.63810(17) 0.82719(16) 0.90405(13) 0.0192(4) Uani 1 1 d .
C16 C 0.74146(17) 0.87215(16) 0.91047(12) 0.0185(4) Uani 1 1 d .
C17 C 0.83461(18) 0.74391(18) 1.05758(14) 0.0241(4) Uani 1 1 d .
H17A H 0.8429 0.6765 1.0304 0.029 Uiso 1 1 calc R
C18 C 0.86926(18) 0.7297(2) 1.14859(14) 0.0287(5) Uani 1 1 d .
H18A H 0.9028 0.6525 1.1833 0.034 Uiso 1 1 calc R
C19 C 0.8551(2) 0.8275(2) 1.18885(14) 0.0315(5) Uani 1 1 d .
H19A H 0.8767 0.8176 1.2518 0.038 Uiso 1 1 calc R
C20 C 0.8096(2) 0.9401(2) 1.13786(15) 0.0311(5) Uani 1 1 d .
H20A H 0.8013 1.0072 1.1655 0.037 Uiso 1 1 calc R
C21 C 0.77626(18) 0.95490(18) 1.04627(13) 0.0234(4) Uani 1 1 d .
H21A H 0.7456 1.0321 1.0112 0.028 Uiso 1 1 calc R
C22 C 0.78761(17) 0.85685(17) 1.00581(12) 0.0192(4) Uani 1 1 d .
C23 C 0.78928(17) 0.92873(16) 0.83704(12) 0.0189(4) Uani 1 1 d .
C24 C 0.89586(18) 0.96984(17) 0.83759(13) 0.0223(4) Uani 1 1 d .
H24A H 0.9459 0.9622 0.8892 0.027 Uiso 1 1 calc R
C25 C 0.90916(18) 1.02063(17) 0.75073(13) 0.0228(4) Uani 1 1 d .
H25A H 0.9705 1.0562 0.7288 0.027 Uiso 1 1 calc R
C26 C 0.81080(17) 1.01058(16) 0.69644(13) 0.0187(4) Uani 1 1 d .
C27 C 0.79316(17) 1.05659(16) 0.59702(12) 0.0188(4) Uani 1 1 d .
C28 C 0.7974(2) 1.25492(18) 0.61043(14) 0.0271(4) Uani 1 1 d .
H28A H 0.7426 1.2554 0.6627 0.033 Uiso 1 1 calc R
C29 C 0.8377(2) 1.3502(2) 0.58208(17) 0.0353(5) Uani 1 1 d .
H29A H 0.8102 1.4159 0.6144 0.042 Uiso 1 1 calc R
C30 C 0.9187(2) 1.3490(2) 0.50605(17) 0.0367(5) Uani 1 1 d .
H30A H 0.9476 1.4136 0.4870 0.044 Uiso 1 1 calc R
C31 C 0.9574(2) 1.25457(19) 0.45812(16) 0.0320(5) Uani 1 1 d .
H31A H 1.0121 1.2546 0.4059 0.038 Uiso 1 1 calc R
C32 C 0.91629(18) 1.15939(18) 0.48622(14) 0.0243(4) Uani 1 1 d .
H32A H 0.9428 1.0946 0.4530 0.029 Uiso 1 1 calc R
C33 C 0.83604(18) 1.15837(17) 0.56323(13) 0.0210(4) Uani 1 1 d .
C34 C 0.74443(17) 1.00850(16) 0.53844(12) 0.0191(4) Uani 1 1 d .
C35 C 0.72419(18) 1.04785(17) 0.43958(13) 0.0223(4) Uani 1 1 d .
H35A H 0.7402 1.1137 0.4036 0.027 Uiso 1 1 calc R
C36 C 0.67884(18) 0.97363(17) 0.40911(13) 0.0234(4) Uani 1 1 d .
H36A H 0.6589 0.9748 0.3472 0.028 Uiso 1 1 calc R
C37 C 0.66617(17) 0.89011(16) 0.49032(12) 0.0193(4) Uani 1 1 d .
C38 C 0.61641(17) 0.79496(17) 0.48735(13) 0.0197(4) Uani 1 1 d .
C39 C 0.53324(18) 0.82659(18) 0.32771(13) 0.0232(4) Uani 1 1 d .
H39A H 0.4780 0.9035 0.3362 0.028 Uiso 1 1 calc R
C40 C 0.52900(19) 0.78467(19) 0.24670(13) 0.0265(4) Uani 1 1 d .
H40A H 0.4698 0.8323 0.2003 0.032 Uiso 1 1 calc R
C41 C 0.6111(2) 0.6733(2) 0.23331(14) 0.0282(4) Uani 1 1 d .
H41A H 0.6076 0.6447 0.1779 0.034 Uiso 1 1 calc R
C42 C 0.6978(2) 0.60386(18) 0.30021(15) 0.0274(4) Uani 1 1 d .
H42A H 0.7551 0.5283 0.2903 0.033 Uiso 1 1 calc R
C43 C 0.70125(19) 0.64469(18) 0.38205(14) 0.0244(4) Uani 1 1 d .
H43A H 0.7604 0.5965 0.4283 0.029 Uiso 1 1 calc R
C44 C 0.61839(17) 0.75608(17) 0.39663(12) 0.0198(4) Uani 1 1 d .
C45 C 1.18029(19) 0.6822(2) 1.13594(14) 0.0294(4) Uani 1 1 d .
H45A H 1.1669 0.6108 1.1228 0.035 Uiso 1 1 calc R
H45B H 1.1257 0.7090 1.1894 0.035 Uiso 1 1 calc R
Cl1 Cl 1.13616(5) 0.79503(5) 1.03883(4) 0.02945(12) Uani 1 1 d .
Cl2 Cl 1.34119(5) 0.64582(6) 1.16403(4) 0.03777(14) Uani 1 1 d .

loop_
_atom_site_aniso_label
_atom_site_aniso_U_11
_atom_site_aniso_U_22
_atom_site_aniso_U_33
_atom_site_aniso_U_23
_atom_site_aniso_U_13
_atom_site_aniso_U_12
Li 0.0197(15) 0.0253(17) 0.0206(15) -0.0009(13) -0.0010(12) -0.0087(13)
N1 0.0190(7) 0.0228(8) 0.0166(7) -0.0007(6) -0.0003(6) -0.0088(6)
N2 0.0189(7) 0.0218(8) 0.0165(7) -0.0009(6) -0.0002(6) -0.0094(6)
N3 0.0207(8) 0.0195(8) 0.0172(7) -0.0009(6) 0.0003(6) -0.0085(6)
N4 0.0189(7) 0.0188(8) 0.0179(7) -0.0008(6) 0.0005(6) -0.0075(6)
B1 0.0255(11) 0.0243(11) 0.0310(12) 0.0019(9) -0.0027(9) -0.0086(9)
F1 0.0238(6) 0.0224(6) 0.0335(7) 0.0040(5) 0.0027(5) -0.0068(5)
F2 0.0365(7) 0.0319(7) 0.0490(8) -0.0023(6) -0.0127(6) -0.0156(6)
F3 0.0347(7) 0.0307(7) 0.0565(9) 0.0000(7) 0.0075(7) 0.0028(6)
F4 0.0482(8) 0.0420(8) 0.0313(7) 0.0093(6) -0.0117(6) -0.0251(7)
C1 0.0201(9) 0.0225(9) 0.0185(9) -0.0035(7) -0.0002(7) -0.0083(7)
C2 0.0305(10) 0.0273(10) 0.0224(9) -0.0048(8) 0.0007(8) -0.0153(9)
C3 0.0286(10) 0.0303(11) 0.0236(10) -0.0033(8) 0.0017(8) -0.0171(9)
C4 0.0182(8) 0.0227(9) 0.0194(9) 0.0012(7) -0.0016(7) -0.0078(7)
C5 0.0171(8) 0.0189(9) 0.0196(9) 0.0005(7) -0.0008(7) -0.0062(7)
C6 0.0240(9) 0.0252(10) 0.0205(9) 0.0000(8) -0.0023(7) -0.0098(8)
C7 0.0204(9) 0.0317(11) 0.0289(10) -0.0080(9) -0.0011(8) -0.0117(8)
C8 0.0264(10) 0.0271(10) 0.0306(10) -0.0082(8) 0.0061(8) -0.0162(8)
C9 0.0310(10) 0.0219(9) 0.0236(10) -0.0018(8) 0.0031(8) -0.0129(8)
C10 0.0217(9) 0.0212(9) 0.0223(9) -0.0029(7) 0.0004(7) -0.0074(8)
C11 0.0198(9) 0.0246(9) 0.0174(8) -0.0047(7) 0.0014(7) -0.0109(7)
C12 0.0188(9) 0.0219(9) 0.0184(9) -0.0007(7) 0.0006(7) -0.0081(7)
C13 0.0205(9) 0.0262(10) 0.0181(9) -0.0018(7) 0.0028(7) -0.0104(8)
C14 0.0238(9) 0.0266(10) 0.0174(9) -0.0029(7) 0.0012(7) -0.0118(8)
C15 0.0184(8) 0.0191(9) 0.0192(9) -0.0010(7) 0.0002(7) -0.0067(7)
C16 0.0185(8) 0.0187(9) 0.0181(8) -0.0030(7) 0.0002(7) -0.0061(7)
C17 0.0232(9) 0.0230(10) 0.0268(10) 0.0014(8) -0.0009(8) -0.0113(8)
C18 0.0193(9) 0.0371(12) 0.0265(10) 0.0110(9) -0.0047(8) -0.0124(9)
C19 0.0253(10) 0.0536(14) 0.0174(9) 0.0009(9) -0.0031(8) -0.0184(10)
C20 0.0300(11) 0.0421(13) 0.0262(10) -0.0121(9) 0.0007(9) -0.0158(10)
C21 0.0239(9) 0.0245(10) 0.0237(10) -0.0038(8) 0.0005(8) -0.0106(8)
C22 0.0167(8) 0.0238(9) 0.0179(9) 0.0002(7) -0.0003(7) -0.0095(7)
C23 0.0200(9) 0.0177(9) 0.0189(9) -0.0029(7) -0.0003(7) -0.0065(7)
C24 0.0230(9) 0.0240(9) 0.0214(9) -0.0002(8) -0.0027(7) -0.0111(8)
C25 0.0229(9) 0.0259(10) 0.0225(9) -0.0018(8) 0.0000(7) -0.0130(8)
C26 0.0201(9) 0.0163(8) 0.0200(9) -0.0025(7) 0.0008(7) -0.0069(7)
C27 0.0177(8) 0.0179(9) 0.0192(9) -0.0009(7) 0.0026(7) -0.0058(7)
C28 0.0329(11) 0.0241(10) 0.0243(10) -0.0027(8) 0.0015(8) -0.0109(9)
C29 0.0433(13) 0.0239(11) 0.0416(13) -0.0045(9) -0.0027(10) -0.0150(10)
C30 0.0396(13) 0.0252(11) 0.0477(14) 0.0062(10) -0.0050(11) -0.0190(10)
C31 0.0267(10) 0.0297(11) 0.0359(12) 0.0068(9) 0.0033(9) -0.0118(9)
C32 0.0228(9) 0.0220(9) 0.0251(10) 0.0016(8) 0.0026(8) -0.0071(8)
C33 0.0202(9) 0.0209(9) 0.0215(9) 0.0022(7) -0.0021(7) -0.0090(7)
C34 0.0189(8) 0.0181(9) 0.0184(9) -0.0005(7) 0.0023(7) -0.0059(7)
C35 0.0251(9) 0.0223(9) 0.0182(9) 0.0012(7) 0.0005(7) -0.0089(8)
C36 0.0266(10) 0.0256(10) 0.0173(9) 0.0015(8) -0.0011(7) -0.0104(8)
C37 0.0186(9) 0.0208(9) 0.0167(8) -0.0015(7) 0.0009(7) -0.0056(7)
C38 0.0185(8) 0.0207(9) 0.0188(9) -0.0017(7) -0.0012(7) -0.0060(7)
C39 0.0223(9) 0.0264(10) 0.0211(9) -0.0034(8) 0.0014(7) -0.0090(8)
C40 0.0255(10) 0.0359(11) 0.0192(9) -0.0039(8) -0.0004(8) -0.0123(9)
C41 0.0314(11) 0.0390(12) 0.0227(10) -0.0130(9) 0.0068(8) -0.0202(9)
C42 0.0289(10) 0.0238(10) 0.0332(11) -0.0103(9) 0.0094(9) -0.0128(8)
C43 0.0254(10) 0.0225(10) 0.0245(10) -0.0006(8) 0.0014(8) -0.0091(8)
C44 0.0197(9) 0.0248(9) 0.0175(9) -0.0026(7) 0.0022(7) -0.0115(8)
C45 0.0244(10) 0.0384(12) 0.0280(10) -0.0013(9) 0.0012(8) -0.0162(9)
Cl1 0.0300(3) 0.0273(3) 0.0318(3) -0.0020(2) 0.0020(2) -0.0126(2)
Cl2 0.0249(3) 0.0581(4) 0.0305(3) -0.0020(3) 0.0008(2) -0.0172(2)

loop_
_atom_type_symbol
_atom_type_description
_atom_type_scat_dispersion_real
_atom_type_scat_dispersion_imag
_atom_type_scat_source
C C 0.0033 0.0016 'International Tables Vol C Tables 4.2.6.8 and 6.1.1.4'
H H 0.0000 0.0000 'International Tables Vol C Tables 4.2.6.8 and 6.1.1.4'
Li Li -0.0003 0.0001 'International Tables Vol C Tables 4.2.6.8 and 6.1.1.4'
B B 0.0013 0.0007 'International Tables Vol C Tables 4.2.6.8 and 6.1.1.4'
N N 0.0061 0.0033 'International Tables Vol C Tables 4.2.6.8 and 6.1.1.4'
F F 0.0171 0.0103 'International Tables Vol C Tables 4.2.6.8 and 6.1.1.4'
Cl Cl 0.1484 0.1585 'International Tables Vol C Tables 4.2.6.8 and 6.1.1.4'

loop_
_geom_angle_atom_site_label_1
_geom_angle_atom_site_label_2
_geom_angle_atom_site_label_3
_geom_angle
F1 Li N2 98.62(15)
F1 Li N1 112.69(17)
N2 Li N1 87.00(13)
F1 Li N4 101.50(15)
N2 Li N4 159.64(19)
N1 Li N4 88.14(14)
F1 Li N3 95.61(14)
N2 Li N3 88.12(14)
N1 Li N3 151.69(18)
N4 Li N3 86.82(14)
C4 N1 C1 105.59(15)
C4 N1 Li 126.52(15)
C1 N1 Li 120.32(15)
C15 N2 C12 105.62(15)
C15 N2 Li 125.10(15)
C12 N2 Li 128.60(15)
C26 N3 C23 105.66(15)
C26 N3 Li 122.72(15)
C23 N3 Li 117.19(15)
C37 N4 C34 105.74(15)
C37 N4 Li 125.56(15)
C34 N4 Li 128.25(15)
F3 B1 F2 110.67(19)
F3 B1 F4 110.58(18)
F2 B1 F4 109.62(18)
F3 B1 F1 108.55(18)
F2 B1 F1 108.95(17)
F4 B1 F1 108.43(18)
B1 F1 Li 128.24(15)
C38 C1 N1 124.72(17)
C38 C1 C2 125.77(17)
N1 C1 C2 109.33(16)
C3 C2 C1 106.65(17)
C2 C3 C4 106.13(17)
N1 C4 C3 112.30(16)
N1 C4 C5 124.29(17)
C3 C4 C5 123.40(17)
C12 C5 C4 123.45(17)
C12 C5 C11 119.85(16)
C4 C5 C11 116.68(16)
C7 C6 C11 120.67(18)
C6 C7 C8 120.02(19)
C9 C8 C7 120.02(18)
C8 C9 C10 119.89(19)
C11 C10 C9 120.82(18)
C10 C11 C6 118.58(17)
C10 C11 C5 120.75(17)
C6 C11 C5 120.67(17)
C5 C12 N2 124.23(17)
C5 C12 C13 126.36(17)
N2 C12 C13 109.41(15)
C14 C13 C12 106.39(16)
C13 C14 C15 106.34(16)
N2 C15 C14 112.23(16)
N2 C15 C16 124.63(16)
C14 C15 C16 123.13(16)
C23 C16 C15 123.98(17)
C23 C16 C22 121.31(16)
C15 C16 C22 114.65(15)
C18 C17 C22 120.18(19)
C19 C18 C17 120.10(19)
C18 C19 C20 120.23(19)
C21 C20 C19 119.9(2)
C20 C21 C22 120.16(19)
C17 C22 C21 119.38(18)
C17 C22 C16 119.84(17)
C21 C22 C16 120.63(17)
C16 C23 N3 123.86(17)
C16 C23 C24 126.82(17)
N3 C23 C24 109.32(15)
C25 C24 C23 106.38(17)
C24 C25 C26 106.61(17)
N3 C26 C25 112.02(16)
N3 C26 C27 124.54(17)
C25 C26 C27 123.44(16)
C34 C27 C26 123.34(17)
C34 C27 C33 121.47(17)
C26 C27 C33 115.17(16)
C29 C28 C33 120.8(2)
C28 C29 C30 119.6(2)
C31 C30 C29 120.4(2)
C30 C31 C32 120.0(2)
C31 C32 C33 120.38(19)
C28 C33 C32 118.79(18)
C28 C33 C27 119.27(17)
C32 C33 C27 121.93(17)
C27 C34 N4 124.01(17)
C27 C34 C35 126.99(17)
N4 C34 C35 109.00(16)
C36 C35 C34 107.01(17)
C35 C36 C37 106.23(17)
N4 C37 C36 111.97(17)
N4 C37 C38 124.19(17)
C36 C37 C38 123.83(16)
C1 C38 C37 124.55(17)
C1 C38 C44 117.83(17)
C37 C38 C44 117.58(16)
C40 C39 C44 120.12(19)
C39 C40 C41 120.10(19)
C42 C41 C40 120.24(18)
C41 C42 C43 119.90(19)
C42 C43 C44 120.36(19)
C39 C44 C43 119.25(18)
C39 C44 C38 120.89(17)
C43 C44 C38 119.75(17)
Cl1 C45 Cl2 111.22(11)

loop_
_geom_bond_atom_site_label_1
_geom_bond_atom_site_label_2
_geom_bond_distance
Li F1 1.915(3)
Li N2 2.057(4)
Li N1 2.077(4)
Li N4 2.092(4)
Li N3 2.118(4)
N1 C4 1.315(2)
N1 C1 1.406(2)
N2 C15 1.315(2)
N2 C12 1.407(2)
N3 C26 1.315(2)
N3 C23 1.411(2)
N4 C37 1.319(2)
N4 C34 1.408(2)
B1 F3 1.378(3)
B1 F2 1.383(3)
B1 F4 1.392(3)
B1 F1 1.416(3)
C1 C38 1.364(3)
C1 C2 1.462(3)
C2 C3 1.341(3)
C3 C4 1.467(3)
C4 C5 1.470(3)
C5 C12 1.366(3)
C5 C11 1.487(2)
C6 C7 1.385(3)
C6 C11 1.400(3)
C7 C8 1.387(3)
C8 C9 1.386(3)
C9 C10 1.390(3)
C10 C11 1.391(3)
C12 C13 1.462(3)
C13 C14 1.345(3)
C14 C15 1.465(2)
C15 C16 1.469(2)
C16 C23 1.363(3)
C16 C22 1.489(3)
C17 C18 1.386(3)
C17 C22 1.394(3)
C18 C19 1.381(3)
C19 C20 1.385(3)
C20 C21 1.389(3)
C21 C22 1.392(3)
C23 C24 1.459(3)
C24 C25 1.343(3)
C25 C26 1.463(3)
C26 C27 1.474(3)
C27 C34 1.365(3)
C27 C33 1.486(3)
C28 C29 1.385(3)
C28 C33 1.394(3)
C29 C30 1.391(3)
C30 C31 1.379(3)
C31 C32 1.389(3)
C32 C33 1.399(3)
C34 C35 1.458(3)
C35 C36 1.338(3)
C36 C37 1.465(3)
C37 C38 1.468(3)
C38 C44 1.489(3)
C39 C40 1.387(3)
C39 C44 1.393(3)
C40 C41 1.387(3)
C41 C42 1.380(3)
C42 C43 1.389(3)
C43 C44 1.394(3)
C45 Cl1 1.767(2)
C45 Cl2 1.769(2)

loop_
_geom_torsion_atom_site_label_1
_geom_torsion_atom_site_label_2
_geom_torsion_atom_site_label_3
_geom_torsion_atom_site_label_4
_geom_torsion
F1 Li N1 C4 78.6(2)
N2 Li N1 C4 -19.5(2)
N4 Li N1 C4 -179.68(16)
N3 Li N1 C4 -99.9(4)
F1 Li N1 C1 -66.5(2)
N2 Li N1 C1 -164.59(15)
N4 Li N1 C1 35.2(2)
N3 Li N1 C1 115.0(4)
F1 Li N2 C15 77.7(2)
N1 Li N2 C15 -169.78(16)
N4 Li N2 C15 -93.3(5)
N3 Li N2 C15 -17.7(2)
F1 Li N2 C12 -113.16(19)
N1 Li N2 C12 -0.7(2)
N4 Li N2 C12 75.8(6)
N3 Li N2 C12 151.45(16)
F1 Li N3 C26 75.4(2)
N2 Li N3 C26 173.89(15)
N1 Li N3 C26 -106.0(4)
N4 Li N3 C26 -25.8(2)
F1 Li N3 C23 -58.27(19)
N2 Li N3 C23 40.20(18)
N1 Li N3 C23 120.3(4)
N4 Li N3 C23 -159.53(14)
F1 Li N4 C37 96.0(2)
N2 Li N4 C37 -93.1(5)
N1 Li N4 C37 -16.8(2)
N3 Li N4 C37 -168.96(16)
F1 Li N4 C34 -92.9(2)
N2 Li N4 C34 78.1(6)
N1 Li N4 C34 154.35(16)
N3 Li N4 C34 2.2(2)
F3 B1 F1 Li 147.87(18)
F2 B1 F1 Li 27.3(3)
F4 B1 F1 Li -92.0(2)
N2 Li F1 B1 53.2(2)
N1 Li F1 B1 -37.1(3)
N4 Li F1 B1 -129.97(18)
N3 Li F1 B1 142.14(17)
C4 N1 C1 C38 174.96(18)
Li N1 C1 C38 -33.5(3)
C4 N1 C1 C2 -0.4(2)
Li N1 C1 C2 151.06(17)
C38 C1 C2 C3 -175.4(2)
N1 C1 C2 C3 0.0(2)
C1 C2 C3 C4 0.4(2)
C1 N1 C4 C3 0.7(2)
Li N1 C4 C3 -148.45(18)
C1 N1 C4 C5 -178.61(17)
Li N1 C4 C5 32.2(3)
C2 C3 C4 N1 -0.7(2)
C2 C3 C4 C5 178.59(18)
N1 C4 C5 C12 -20.1(3)
C3 C4 C5 C12 160.65(19)
N1 C4 C5 C11 161.13(18)
C3 C4 C5 C11 -18.1(3)
C11 C6 C7 C8 -0.7(3)
C6 C7 C8 C9 0.1(3)
C7 C8 C9 C10 0.3(3)
C8 C9 C10 C11 0.0(3)
C9 C10 C11 C6 -0.6(3)
C9 C10 C11 C5 179.44(17)
C7 C6 C11 C10 0.9(3)
C7 C6 C11 C5 -179.08(18)
C12 C5 C11 C10 -56.6(3)
C4 C5 C11 C10 122.23(19)
C12 C5 C11 C6 123.4(2)
C4 C5 C11 C6 -57.8(2)
C4 C5 C12 N2 -2.1(3)
C11 C5 C12 N2 176.62(17)
C4 C5 C12 C13 177.59(18)
C11 C5 C12 C13 -3.7(3)
C15 N2 C12 C5 -179.30(18)
Li N2 C12 C5 9.9(3)
C15 N2 C12 C13 0.9(2)
Li N2 C12 C13 -169.83(17)
C5 C12 C13 C14 179.28(19)
N2 C12 C13 C14 -1.0(2)
C12 C13 C14 C15 0.6(2)
C12 N2 C15 C14 -0.6(2)
Li N2 C15 C14 170.60(17)
C12 N2 C15 C16 178.39(17)
Li N2 C15 C16 -10.4(3)
C13 C14 C15 N2 0.0(2)
C13 C14 C15 C16 -179.00(18)
N2 C15 C16 C23 26.3(3)
C14 C15 C16 C23 -154.82(19)
N2 C15 C16 C22 -156.67(18)
C14 C15 C16 C22 22.2(3)
C22 C17 C18 C19 1.2(3)
C17 C18 C19 C20 -1.8(3)
C18 C19 C20 C21 1.0(3)
C19 C20 C21 C22 0.4(3)
C18 C17 C22 C21 0.2(3)
C18 C17 C22 C16 -175.38(17)
C20 C21 C22 C17 -1.0(3)
C20 C21 C22 C16 174.53(17)
C23 C16 C22 C17 -124.5(2)
C15 C16 C22 C17 58.4(2)
C23 C16 C22 C21 60.0(3)
C15 C16 C22 C21 -117.14(19)
C15 C16 C23 N3 3.1(3)
C22 C16 C23 N3 -173.77(16)
C15 C16 C23 C24 -176.47(18)
C22 C16 C23 C24 6.7(3)
C26 N3 C23 C16 179.42(18)
Li N3 C23 C16 -39.8(2)
C26 N3 C23 C24 -1.0(2)
Li N3 C23 C24 139.82(16)
C16 C23 C24 C25 -179.72(19)
N3 C23 C24 C25 0.7(2)
C23 C24 C25 C26 -0.1(2)
C23 N3 C26 C25 0.9(2)
Li N3 C26 C25 -137.17(17)
C23 N3 C26 C27 -179.27(17)
Li N3 C26 C27 42.6(3)
C24 C25 C26 N3 -0.5(2)
C24 C25 C26 C27 179.68(17)
N3 C26 C27 C34 -28.6(3)
C25 C26 C27 C34 151.22(19)
N3 C26 C27 C33 153.18(18)
C25 C26 C27 C33 -27.0(3)
C33 C28 C29 C30 -0.6(3)
C28 C29 C30 C31 1.0(4)
C29 C30 C31 C32 -0.6(3)
C30 C31 C32 C33 -0.2(3)
C29 C28 C33 C32 -0.2(3)
C29 C28 C33 C27 178.6(2)
C31 C32 C33 C28 0.6(3)
C31 C32 C33 C27 -178.17(19)
C34 C27 C33 C28 132.4(2)
C26 C27 C33 C28 -49.3(2)
C34 C27 C33 C32 -48.8(3)
C26 C27 C33 C32 129.49(19)
C26 C27 C34 N4 0.4(3)
C33 C27 C34 N4 178.56(16)
C26 C27 C34 C35 -179.77(17)
C33 C27 C34 C35 -1.6(3)
C37 N4 C34 C27 -179.01(18)
Li N4 C34 C27 8.4(3)
C37 N4 C34 C35 1.2(2)
Li N4 C34 C35 -171.40(16)
C27 C34 C35 C36 178.03(19)
N4 C34 C35 C36 -2.1(2)
C34 C35 C36 C37 2.1(2)
C34 N4 C37 C36 0.2(2)
Li N4 C37 C36 172.99(16)
C34 N4 C37 C38 -179.92(17)
Li N4 C37 C38 -7.1(3)
C35 C36 C37 N4 -1.5(2)
C35 C36 C37 C38 178.56(17)
N1 C1 C38 C37 0.2(3)
C2 C1 C38 C37 174.91(18)
N1 C1 C38 C44 -177.71(17)
C2 C1 C38 C44 -3.0(3)
N4 C37 C38 C1 22.6(3)
C36 C37 C38 C1 -157.47(19)
N4 C37 C38 C44 -159.41(17)
C36 C37 C38 C44 20.5(3)
C44 C39 C40 C41 -1.2(3)
C39 C40 C41 C42 -0.3(3)
C40 C41 C42 C43 1.3(3)
C41 C42 C43 C44 -0.7(3)
C40 C39 C44 C43 1.8(3)
C40 C39 C44 C38 -174.42(17)
C42 C43 C44 C39 -0.8(3)
C42 C43 C44 C38 175.39(17)
C1 C38 C44 C39 104.5(2)
C37 C38 C44 C39 -73.6(2)
C1 C38 C44 C43 -71.6(2)
C37 C38 C44 C43 110.3(2)
